data_7024809
loop_
_publ_author_name
'Panda, Manas K.'
'Shaikh, Mobin M.'
'Ghosh, Prasenjit'

_publ_section_title
;
 Controlled oxidation of organic sulfides to sulfoxides under ambient
 conditions by a series of titanium isopropoxide complexes using
 environmentally benign H2O2 as an oxidant.
;
_journal_issue 9
_journal_name_full 'Dalton transactions (Cambridge, England : 2003)'
_journal_page_first 2428
_journal_page_last 2440
_journal_paper_doi 10.1039/b921720g
_journal_volume 39
_journal_year 2010
_chemical_formula_sum 'C36 H40 Cl4 N2 O4 Ti'
_chemical_formula_weight 754.40
_chemical_name_systematic
;
?
;
_space_group_IT_number 19
_symmetry_cell_setting orthorhombic
_symmetry_space_group_name_Hall 'P 2ac 2ab'
_symmetry_space_group_name_H-M 'P 21 21 21'
_atom_sites_solution_hydrogens geom
_atom_sites_solution_primary direct
_atom_sites_solution_secondary difmap
_audit_creation_method SHELXL-97
_cell_angle_alpha 90.00
_cell_angle_beta 90.00
_cell_angle_gamma 90.00
_cell_formula_units_Z 4
_cell_length_a 11.1277(4)
_cell_length_b 15.5670(7)
_cell_length_c 21.1098(7)
_cell_measurement_reflns_used 4923
_cell_measurement_temperature 150(2)
_cell_measurement_theta_max 32.4962
_cell_measurement_theta_min 3.1677
_cell_volume 3656.7(2)
_computing_cell_refinement 'CrysAlis RED, Oxford Diffraction Ltd.,'
_computing_data_collection 'CrysAlis CCD, Oxford Diffraction Ltd.,'
_computing_data_reduction 'CrysAlis RED, Oxford Diffraction Ltd.,'
_computing_molecular_graphics Ortep3
_computing_publication_material Shelx97
_computing_structure_refinement 'SHELXL-97 (Sheldrick, 1997)'
_computing_structure_solution 'SHELXS-97 (Sheldrick, 1997)'
_diffrn_ambient_temperature 150(2)
_diffrn_detector_area_resol_mean 15.9948
_diffrn_measured_fraction_theta_full 0.997
_diffrn_measured_fraction_theta_max 0.997
_diffrn_measurement_device_type 'OXFORD DIFFRACTION XCALIBUR-S'
_diffrn_measurement_method \w/q-scan
_diffrn_radiation_monochromator graphite
_diffrn_radiation_source 'Enhance (Mo) X-ray Source'
_diffrn_radiation_type MoK\a
_diffrn_radiation_wavelength 0.71073
_diffrn_reflns_av_R_equivalents 0.0864
_diffrn_reflns_av_sigmaI/netI 0.1140
_diffrn_reflns_limit_h_max 13
_diffrn_reflns_limit_h_min -13
_diffrn_reflns_limit_k_max 17
_diffrn_reflns_limit_k_min -18
_diffrn_reflns_limit_l_max 25
_diffrn_reflns_limit_l_min -25
_diffrn_reflns_number 21722
_diffrn_reflns_theta_full 25.00
_diffrn_reflns_theta_max 25.00
_diffrn_reflns_theta_min 3.18
_exptl_absorpt_coefficient_mu 0.567
_exptl_absorpt_correction_T_max 0.8903
_exptl_absorpt_correction_T_min 0.8395
_exptl_absorpt_correction_type multi-scan
_exptl_absorpt_process_details
;
CrysAlis RED, Oxford Diffraction Ltd.,
Version 1.171.31.7 (release 18-10-2006 CrysAlis171 .NET)
(compiled Oct 18 2006,16:28:17)
Empirical absorption correction using spherical harmonics,
implemented in SCALE3 ABSPACK scaling algorithm.
;
_exptl_crystal_colour colourless
_exptl_crystal_density_diffrn 1.370
_exptl_crystal_density_method 'not measured'
_exptl_crystal_description block
_exptl_crystal_F_000 1568
_exptl_crystal_size_max 0.32
_exptl_crystal_size_mid 0.23
_exptl_crystal_size_min 0.21
_refine_diff_density_max 0.331
_refine_diff_density_min -0.337
_refine_diff_density_rms 0.064
_refine_ls_abs_structure_details 'Flack H D (1983), Acta Cryst. A39, 876-881'
_refine_ls_abs_structure_Flack 0.03(4)
_refine_ls_extinction_method none
_refine_ls_goodness_of_fit_ref 0.962
_refine_ls_hydrogen_treatment riding
_refine_ls_matrix_type full
_refine_ls_number_parameters 428
_refine_ls_number_reflns 6330
_refine_ls_number_restraints 0
_refine_ls_restrained_S_all 0.962
_refine_ls_R_factor_all 0.0913
_refine_ls_R_factor_gt 0.0507
_refine_ls_shift/su_max 0.001
_refine_ls_shift/su_mean 0.000
_refine_ls_structure_factor_coef Fsqd
_refine_ls_weighting_details 'calc w=1/[\s^2^(Fo^2^)+(0.0281P)^2^+0.0000P] where P=(Fo^2^+2Fc^2^)/3'
_refine_ls_weighting_scheme calc
_refine_ls_wR_factor_gt 0.0711
_refine_ls_wR_factor_ref 0.0836
_reflns_number_gt 4297
_reflns_number_total 6330
_reflns_threshold_expression >2sigma(I)
_cod_data_source_file b921720g.txt
_cod_data_source_block pg146
_cod_depositor_comments
;
The following automatic conversions were performed:

'_symmetry_cell_setting' value 'Orthorhombic' changed to
'orthorhombic' according to
/home/saulius/struct/CIF-dictionaries/cif_core.dic dictionary named
'cif_core.dic' version 2.4.2 from 2011-04-26.

Automatic conversion script
Id: cif_fix_values 1891 2012-01-12 08:04:46Z andrius 
;
_cod_database_code 7024809

loop_
_symmetry_equiv_pos_as_xyz
'x, y, z'
'-x+1/2, -y, z+1/2'
'x+1/2, -y+1/2, -z'
'-x, y+1/2, -z+1/2'

loop_
_atom_site_label
_atom_site_type_symbol
_atom_site_fract_x
_atom_site_fract_y
_atom_site_fract_z
_atom_site_U_iso_or_equiv
_atom_site_adp_type
_atom_site_occupancy
_atom_site_symmetry_multiplicity
_atom_site_calc_flag
_atom_site_refinement_flags
Ti1 Ti 0.75023(8) 0.31600(5) 0.75786(3) 0.02299(19) Uani 1 1 d .
Cl1 Cl 0.35268(10) 0.40830(7) 0.76418(6) 0.0369(3) Uani 1 1 d .
Cl2 Cl 0.21881(11) 0.20845(9) 0.95979(5) 0.0450(4) Uani 1 1 d .
Cl3 Cl 1.07878(11) 0.10869(8) 0.49351(5) 0.0377(3) Uani 1 1 d .
Cl4 Cl 1.15210(11) 0.22892(9) 0.73014(6) 0.0457(4) Uani 1 1 d .
O1 O 0.8312(3) 0.36903(19) 0.82034(13) 0.0277(8) Uani 1 1 d .
O2 O 0.7415(3) 0.39266(18) 0.69536(12) 0.0300(7) Uani 1 1 d .
O3 O 0.5929(3) 0.34053(17) 0.79049(12) 0.0251(8) Uani 1 1 d .
O4 O 0.8930(2) 0.25954(17) 0.72892(12) 0.0245(7) Uani 1 1 d .
N1 N 0.7251(3) 0.1931(2) 0.82334(13) 0.0196(8) Uani 1 1 d .
N2 N 0.6641(3) 0.2156(2) 0.68968(14) 0.0188(8) Uani 1 1 d .
C1 C 0.9532(4) 0.3869(3) 0.8380(2) 0.0334(13) Uani 1 1 d .
H1 H 1.0044 0.3369 0.8254 0.040 Uiso 1 1 calc R
C2 C 0.9577(5) 0.3963(4) 0.90977(19) 0.0480(15) Uani 1 1 d .
H2A H 0.9068 0.4445 0.9228 0.072 Uiso 1 1 calc R
H2B H 1.0407 0.4070 0.9231 0.072 Uiso 1 1 calc R
H2C H 0.9286 0.3433 0.9296 0.072 Uiso 1 1 calc R
C3 C 0.9974(5) 0.4649(3) 0.8042(2) 0.0521(16) Uani 1 1 d .
H3A H 0.9954 0.4547 0.7584 0.078 Uiso 1 1 calc R
H3B H 1.0801 0.4772 0.8174 0.078 Uiso 1 1 calc R
H3C H 0.9458 0.5139 0.8146 0.078 Uiso 1 1 calc R
C4 C 0.7441(5) 0.4813(3) 0.6827(2) 0.0403(13) Uani 1 1 d .
H4 H 0.7690 0.5118 0.7223 0.048 Uiso 1 1 calc R
C5 C 0.8346(5) 0.5008(4) 0.6319(3) 0.075(2) Uani 1 1 d .
H5A H 0.9137 0.4793 0.6449 0.113 Uiso 1 1 calc R
H5B H 0.8389 0.5630 0.6254 0.113 Uiso 1 1 calc R
H5C H 0.8104 0.4728 0.5924 0.113 Uiso 1 1 calc R
C6 C 0.6197(5) 0.5109(4) 0.6652(2) 0.0472(16) Uani 1 1 d .
H6A H 0.5961 0.4848 0.6248 0.071 Uiso 1 1 calc R
H6B H 0.6192 0.5736 0.6610 0.071 Uiso 1 1 calc R
H6C H 0.5629 0.4937 0.6983 0.071 Uiso 1 1 calc R
C7 C 0.5105(4) 0.3105(3) 0.82920(19) 0.0219(11) Uani 1 1 d .
C8 C 0.3896(4) 0.3366(3) 0.82430(19) 0.0230(11) Uani 1 1 d .
C9 C 0.3012(4) 0.3075(3) 0.86399(19) 0.0270(11) Uani 1 1 d .
H9 H 0.2211 0.3279 0.8602 0.032 Uiso 1 1 calc R
C10 C 0.3316(4) 0.2478(3) 0.9096(2) 0.0325(13) Uani 1 1 d .
C11 C 0.4475(4) 0.2199(3) 0.91646(19) 0.0255(12) Uani 1 1 d .
H11 H 0.4667 0.1795 0.9486 0.031 Uiso 1 1 calc R
C12 C 0.5368(4) 0.2502(3) 0.87673(18) 0.0212(11) Uani 1 1 d .
C13 C 0.6654(4) 0.2191(3) 0.88379(17) 0.0272(12) Uani 1 1 d .
H13A H 0.7134 0.2653 0.9036 0.033 Uiso 1 1 calc R
H13B H 0.6660 0.1693 0.9130 0.033 Uiso 1 1 calc R
C14 C 0.8463(4) 0.1564(3) 0.83984(19) 0.0257(12) Uani 1 1 d .
H14A H 0.8949 0.2023 0.8598 0.031 Uiso 1 1 calc R
H14B H 0.8871 0.1398 0.8000 0.031 Uiso 1 1 calc R
C15 C 0.8460(4) 0.0792(3) 0.8837(2) 0.0305(12) Uani 1 1 d .
C16 C 0.8621(5) 0.0898(4) 0.9488(2) 0.0608(18) Uani 1 1 d .
H16 H 0.8738 0.1454 0.9662 0.073 Uiso 1 1 calc R
C17 C 0.8607(6) 0.0172(6) 0.9881(3) 0.090(3) Uani 1 1 d .
H17 H 0.8711 0.0230 1.0325 0.108 Uiso 1 1 calc R
C18 C 0.8438(7) -0.0633(6) 0.9609(5) 0.104(4) Uani 1 1 d .
H18 H 0.8407 -0.1125 0.9876 0.125 Uiso 1 1 calc R
C19 C 0.8318(5) -0.0733(4) 0.8981(4) 0.075(2) Uani 1 1 d .
H19 H 0.8226 -0.1291 0.8805 0.090 Uiso 1 1 calc R
C20 C 0.8327(4) -0.0032(3) 0.8597(3) 0.0407(14) Uani 1 1 d .
H20 H 0.8241 -0.0108 0.8153 0.049 Uiso 1 1 calc R
C21 C 0.6512(4) 0.1297(3) 0.78809(16) 0.0221(11) Uani 1 1 d .
H21A H 0.5650 0.1444 0.7924 0.026 Uiso 1 1 calc R
H21B H 0.6637 0.0717 0.8061 0.026 Uiso 1 1 calc R
C22 C 0.6861(4) 0.1297(3) 0.71845(16) 0.0218(11) Uani 1 1 d .
H22A H 0.7721 0.1147 0.7142 0.026 Uiso 1 1 calc R
H22B H 0.6385 0.0858 0.6956 0.026 Uiso 1 1 calc R
C23 C 0.5304(4) 0.2312(3) 0.67964(18) 0.0223(11) Uani 1 1 d .
H23A H 0.4906 0.2309 0.7216 0.027 Uiso 1 1 calc R
H23B H 0.5201 0.2893 0.6614 0.027 Uiso 1 1 calc R
C24 C 0.4657(4) 0.1678(3) 0.63733(18) 0.0182(10) Uani 1 1 d .
C25 C 0.4211(4) 0.0911(3) 0.6608(2) 0.0277(12) Uani 1 1 d .
H25 H 0.4269 0.0798 0.7049 0.033 Uiso 1 1 calc R
C26 C 0.3686(4) 0.0306(3) 0.6218(2) 0.0303(12) Uani 1 1 d .
H26 H 0.3402 -0.0221 0.6388 0.036 Uiso 1 1 calc R
C27 C 0.3575(4) 0.0475(3) 0.5578(2) 0.0314(12) Uani 1 1 d .
H27 H 0.3232 0.0059 0.5303 0.038 Uiso 1 1 calc R
C28 C 0.3967(4) 0.1251(3) 0.53414(19) 0.0313(12) Uani 1 1 d .
H28 H 0.3862 0.1378 0.4905 0.038 Uiso 1 1 calc R
C29 C 0.4512(4) 0.1846(3) 0.57322(18) 0.0249(11) Uani 1 1 d .
H29 H 0.4789 0.2374 0.5561 0.030 Uiso 1 1 calc R
C30 C 0.7235(4) 0.2213(3) 0.62664(17) 0.0244(11) Uani 1 1 d .
H30A H 0.7093 0.2796 0.6094 0.029 Uiso 1 1 calc R
H30B H 0.6837 0.1800 0.5978 0.029 Uiso 1 1 calc R
C31 C 0.8565(4) 0.2042(3) 0.62492(19) 0.0222(11) Uani 1 1 d .
C32 C 0.9030(4) 0.1680(3) 0.57000(19) 0.0269(12) Uani 1 1 d .
H32 H 0.8500 0.1523 0.5367 0.032 Uiso 1 1 calc R
C33 C 1.0241(4) 0.1546(3) 0.56295(19) 0.0247(12) Uani 1 1 d .
C34 C 1.1018(4) 0.1743(3) 0.6121(2) 0.0275(11) Uani 1 1 d .
H34 H 1.1857 0.1648 0.6078 0.033 Uiso 1 1 calc R
C35 C 1.0557(4) 0.2078(3) 0.66724(18) 0.0224(11) Uani 1 1 d .
C36 C 0.9325(4) 0.2252(3) 0.6752(2) 0.0222(11) Uani 1 1 d .

loop_
_atom_site_aniso_label
_atom_site_aniso_U_11
_atom_site_aniso_U_22
_atom_site_aniso_U_33
_atom_site_aniso_U_23
_atom_site_aniso_U_13
_atom_site_aniso_U_12
Ti1 0.0194(4) 0.0194(4) 0.0302(4) -0.0026(4) -0.0019(4) 0.0009(4)
Cl1 0.0260(6) 0.0295(7) 0.0553(7) 0.0046(6) -0.0076(7) 0.0048(6)
Cl2 0.0385(8) 0.0619(10) 0.0346(6) -0.0074(6) 0.0159(6) -0.0053(7)
Cl3 0.0390(7) 0.0505(9) 0.0237(6) -0.0005(6) 0.0055(6) 0.0128(7)
Cl4 0.0229(7) 0.0649(10) 0.0494(7) -0.0245(7) -0.0085(7) 0.0063(7)
O1 0.0192(18) 0.025(2) 0.0391(18) -0.0155(14) -0.0023(16) 0.0004(15)
O2 0.0307(18) 0.0166(18) 0.0428(16) 0.0073(14) 0.0039(17) 0.0055(17)
O3 0.0210(16) 0.024(2) 0.0301(16) -0.0044(14) -0.0008(15) -0.0034(15)
O4 0.0196(16) 0.0285(19) 0.0252(15) -0.0102(14) 0.0011(15) 0.0001(14)
N1 0.017(2) 0.019(2) 0.0226(17) -0.0043(17) -0.0001(17) 0.0051(18)
N2 0.016(2) 0.020(2) 0.0203(18) -0.0004(16) -0.0008(17) -0.0009(17)
C1 0.022(3) 0.042(4) 0.036(3) -0.016(3) -0.003(2) 0.004(3)
C2 0.038(3) 0.066(4) 0.040(3) -0.012(3) -0.006(3) -0.014(3)
C3 0.046(4) 0.051(4) 0.059(3) 0.007(3) 0.002(3) -0.023(3)
C4 0.040(3) 0.038(3) 0.044(3) 0.010(2) 0.001(3) -0.002(3)
C5 0.058(4) 0.073(5) 0.095(5) 0.043(4) 0.022(4) 0.009(4)
C6 0.049(4) 0.051(4) 0.042(3) 0.012(3) 0.000(3) 0.012(3)
C7 0.022(3) 0.016(3) 0.028(2) -0.010(2) -0.005(2) 0.002(2)
C8 0.027(3) 0.017(3) 0.025(2) -0.011(2) -0.004(2) 0.001(2)
C9 0.018(2) 0.030(3) 0.034(2) -0.017(2) 0.005(2) -0.001(2)
C10 0.032(3) 0.040(4) 0.026(2) -0.012(2) 0.014(2) -0.004(3)
C11 0.028(3) 0.029(3) 0.019(2) -0.006(2) 0.003(2) 0.001(3)
C12 0.020(3) 0.025(3) 0.019(2) -0.008(2) -0.001(2) 0.006(2)
C13 0.032(3) 0.030(3) 0.020(2) -0.001(2) -0.007(2) 0.011(3)
C14 0.022(3) 0.033(3) 0.023(2) -0.008(2) -0.004(2) 0.005(2)
C15 0.023(3) 0.039(4) 0.029(3) -0.001(2) -0.002(2) 0.011(3)
C16 0.048(4) 0.105(5) 0.030(3) 0.003(3) -0.001(3) 0.035(4)
C17 0.064(5) 0.166(8) 0.040(4) 0.048(5) 0.012(4) 0.060(6)
C18 0.043(4) 0.141(9) 0.128(8) 0.100(7) 0.023(6) 0.024(6)
C19 0.043(4) 0.050(5) 0.131(6) 0.050(5) -0.001(5) 0.009(3)
C20 0.029(3) 0.029(3) 0.064(4) 0.016(3) -0.006(3) 0.004(3)
C21 0.017(2) 0.024(3) 0.026(2) 0.003(2) -0.003(2) 0.001(2)
C22 0.029(3) 0.016(3) 0.021(2) -0.0014(19) -0.004(2) -0.003(2)
C23 0.020(3) 0.027(3) 0.019(2) -0.001(2) -0.001(2) 0.003(2)
C24 0.013(2) 0.020(3) 0.022(2) -0.001(2) 0.005(2) 0.003(2)
C25 0.023(3) 0.034(3) 0.026(2) 0.010(2) -0.006(2) 0.002(3)
C26 0.027(3) 0.023(3) 0.041(3) 0.006(2) -0.005(3) -0.004(2)
C27 0.025(3) 0.029(3) 0.040(3) -0.013(2) -0.003(3) 0.003(3)
C28 0.030(3) 0.047(4) 0.017(2) -0.007(2) -0.003(2) -0.003(3)
C29 0.022(3) 0.028(3) 0.025(2) 0.006(2) 0.003(2) -0.004(2)
C30 0.026(3) 0.026(3) 0.021(2) -0.002(2) -0.008(2) 0.000(2)
C31 0.019(3) 0.023(3) 0.024(2) 0.006(2) -0.001(2) -0.001(2)
C32 0.026(3) 0.032(3) 0.023(2) 0.007(2) -0.003(2) -0.001(2)
C33 0.032(3) 0.024(3) 0.018(2) -0.002(2) -0.003(2) 0.003(2)
C34 0.022(3) 0.020(3) 0.041(3) 0.000(2) 0.006(2) 0.004(2)
C35 0.014(2) 0.025(3) 0.029(2) -0.005(2) 0.002(2) 0.003(2)
C36 0.021(3) 0.015(3) 0.030(3) 0.000(2) -0.001(2) -0.006(2)

loop_
_atom_type_symbol
_atom_type_description
_atom_type_scat_dispersion_real
_atom_type_scat_dispersion_imag
_atom_type_scat_source
C C 0.0033 0.0016 'International Tables Vol C Tables 4.2.6.8 and 6.1.1.4'
H H 0.0000 0.0000 'International Tables Vol C Tables 4.2.6.8 and 6.1.1.4'
N N 0.0061 0.0033 'International Tables Vol C Tables 4.2.6.8 and 6.1.1.4'
O O 0.0106 0.0060 'International Tables Vol C Tables 4.2.6.8 and 6.1.1.4'
Cl Cl 0.1484 0.1585 'International Tables Vol C Tables 4.2.6.8 and 6.1.1.4'
Ti Ti 0.2776 0.4457 'International Tables Vol C Tables 4.2.6.8 and 6.1.1.4'

loop_
_geom_angle_atom_site_label_1
_geom_angle_atom_site_label_2
_geom_angle_atom_site_label_3
_geom_angle
O2 Ti1 O1 105.25(14)
O2 Ti1 O4 96.68(13)
O1 Ti1 O4 91.65(12)
O2 Ti1 O3 94.74(13)
O1 Ti1 O3 95.89(13)
O4 Ti1 O3 164.16(12)
O2 Ti1 N2 88.24(13)
O1 Ti1 N2 165.21(13)
O4 Ti1 N2 80.58(11)
O3 Ti1 N2 88.86(12)
O2 Ti1 N1 164.46(13)
O1 Ti1 N1 90.10(13)
O4 Ti1 N1 85.05(11)
O3 Ti1 N1 81.04(12)
N2 Ti1 N1 76.78(11)
C1 O1 Ti1 138.9(3)
C4 O2 Ti1 142.8(3)
C7 O3 Ti1 142.1(3)
C36 O4 Ti1 137.0(3)
C21 N1 C13 111.1(3)
C21 N1 C14 111.1(3)
C13 N1 C14 107.7(3)
C21 N1 Ti1 108.0(2)
C13 N1 Ti1 109.4(3)
C14 N1 Ti1 109.6(2)
C30 N2 C22 110.2(3)
C30 N2 C23 107.5(3)
C22 N2 C23 111.1(3)
C30 N2 Ti1 109.2(2)
C22 N2 Ti1 106.4(2)
C23 N2 Ti1 112.4(2)
O1 C1 C3 110.2(4)
O1 C1 C2 107.9(4)
C3 C1 C2 112.8(4)
O1 C1 H1 108.6
C3 C1 H1 108.6
C2 C1 H1 108.6
C1 C2 H2A 109.5
C1 C2 H2B 109.5
H2A C2 H2B 109.5
C1 C2 H2C 109.5
H2A C2 H2C 109.5
H2B C2 H2C 109.5
C1 C3 H3A 109.5
C1 C3 H3B 109.5
H3A C3 H3B 109.5
C1 C3 H3C 109.5
H3A C3 H3C 109.5
H3B C3 H3C 109.5
O2 C4 C5 110.4(4)
O2 C4 C6 109.2(4)
C5 C4 C6 112.2(4)
O2 C4 H4 108.3
C5 C4 H4 108.3
C6 C4 H4 108.3
C4 C5 H5A 109.5
C4 C5 H5B 109.5
H5A C5 H5B 109.5
C4 C5 H5C 109.5
H5A C5 H5C 109.5
H5B C5 H5C 109.5
C4 C6 H6A 109.5
C4 C6 H6B 109.5
H6A C6 H6B 109.5
C4 C6 H6C 109.5
H6A C6 H6C 109.5
H6B C6 H6C 109.5
O3 C7 C12 122.4(4)
O3 C7 C8 121.2(4)
C12 C7 C8 116.4(4)
C9 C8 C7 123.1(4)
C9 C8 Cl1 119.3(4)
C7 C8 Cl1 117.6(4)
C8 C9 C10 118.3(4)
C8 C9 H9 120.9
C10 C9 H9 120.9
C11 C10 C9 121.2(4)
C11 C10 Cl2 120.0(4)
C9 C10 Cl2 118.8(4)
C10 C11 C12 120.3(4)
C10 C11 H11 119.8
C12 C11 H11 119.8
C11 C12 C7 120.7(4)
C11 C12 C13 120.6(4)
C7 C12 C13 118.7(4)
N1 C13 C12 114.9(3)
N1 C13 H13A 108.5
C12 C13 H13A 108.5
N1 C13 H13B 108.5
C12 C13 H13B 108.5
H13A C13 H13B 107.5
N1 C14 C15 116.1(4)
N1 C14 H14A 108.3
C15 C14 H14A 108.3
N1 C14 H14B 108.3
C15 C14 H14B 108.3
H14A C14 H14B 107.4
C20 C15 C16 118.9(5)
C20 C15 C14 120.6(4)
C16 C15 C14 120.5(5)
C15 C16 C17 119.1(6)
C15 C16 H16 120.5
C17 C16 H16 120.5
C18 C17 C16 119.0(7)
C18 C17 H17 120.5
C16 C17 H17 120.5
C19 C18 C17 121.6(8)
C19 C18 H18 119.2
C17 C18 H18 119.2
C18 C19 C20 119.7(7)
C18 C19 H19 120.2
C20 C19 H19 120.2
C19 C20 C15 121.7(6)
C19 C20 H20 119.1
C15 C20 H20 119.1
N1 C21 C22 110.0(3)
N1 C21 H21A 109.7
C22 C21 H21A 109.7
N1 C21 H21B 109.7
C22 C21 H21B 109.7
H21A C21 H21B 108.2
N2 C22 C21 110.7(3)
N2 C22 H22A 109.5
C21 C22 H22A 109.5
N2 C22 H22B 109.5
C21 C22 H22B 109.5
H22A C22 H22B 108.1
C24 C23 N2 116.3(3)
C24 C23 H23A 108.2
N2 C23 H23A 108.2
C24 C23 H23B 108.2
N2 C23 H23B 108.2
H23A C23 H23B 107.4
C25 C24 C29 118.0(4)
C25 C24 C23 121.5(4)
C29 C24 C23 120.5(4)
C26 C25 C24 121.8(4)
C26 C25 H25 119.1
C24 C25 H25 119.1
C25 C26 C27 119.4(4)
C25 C26 H26 120.3
C27 C26 H26 120.3
C28 C27 C26 119.5(4)
C28 C27 H27 120.2
C26 C27 H27 120.2
C29 C28 C27 120.7(4)
C29 C28 H28 119.7
C27 C28 H28 119.7
C28 C29 C24 120.5(4)
C28 C29 H29 119.7
C24 C29 H29 119.7
N2 C30 C31 116.6(3)
N2 C30 H30A 108.1
C31 C30 H30A 108.1
N2 C30 H30B 108.1
C31 C30 H30B 108.1
H30A C30 H30B 107.3
C32 C31 C36 120.2(4)
C32 C31 C30 117.3(4)
C36 C31 C30 122.5(4)
C33 C32 C31 121.2(4)
C33 C32 H32 119.4
C31 C32 H32 119.4
C32 C33 C34 119.8(4)
C32 C33 Cl3 119.8(4)
C34 C33 Cl3 120.3(4)
C35 C34 C33 119.1(4)
C35 C34 H34 120.5
C33 C34 H34 120.5
C34 C35 C36 122.5(4)
C34 C35 Cl4 119.2(3)
C36 C35 Cl4 118.3(3)
O4 C36 C31 122.8(4)
O4 C36 C35 120.1(4)
C31 C36 C35 117.1(4)

loop_
_geom_bond_atom_site_label_1
_geom_bond_atom_site_label_2
_geom_bond_distance
Ti1 O2 1.782(3)
Ti1 O1 1.798(3)
Ti1 O4 1.916(3)
Ti1 O3 1.919(3)
Ti1 N2 2.331(3)
Ti1 N1 2.376(3)
Cl1 C8 1.739(4)
Cl2 C10 1.753(5)
Cl3 C33 1.741(4)
Cl4 C35 1.738(4)
O1 C1 1.435(5)
O2 C4 1.405(5)
O3 C7 1.315(5)
O4 C36 1.329(5)
N1 C21 1.486(5)
N1 C13 1.495(4)
N1 C14 1.505(5)
N2 C30 1.489(5)
N2 C22 1.489(5)
N2 C23 1.522(5)
C1 C3 1.491(6)
C1 C2 1.524(6)
C1 H1 1.0000
C2 H2A 0.9800
C2 H2B 0.9800
C2 H2C 0.9800
C3 H3A 0.9800
C3 H3B 0.9800
C3 H3C 0.9800
C4 C5 1.502(6)
C4 C6 1.506(7)
C4 H4 1.0000
C5 H5A 0.9800
C5 H5B 0.9800
C5 H5C 0.9800
C6 H6A 0.9800
C6 H6B 0.9800
C6 H6C 0.9800
C7 C12 1.405(6)
C7 C8 1.409(6)
C8 C9 1.369(6)
C9 C10 1.381(6)
C9 H9 0.9500
C10 C11 1.368(6)
C11 C12 1.384(5)
C11 H11 0.9500
C12 C13 1.518(6)
C13 H13A 0.9900
C13 H13B 0.9900
C14 C15 1.517(6)
C14 H14A 0.9900
C14 H14B 0.9900
C15 C20 1.388(6)
C15 C16 1.395(6)
C16 C17 1.401(9)
C16 H16 0.9500
C17 C18 1.392(10)
C17 H17 0.9500
C18 C19 1.343(9)
C18 H18 0.9500
C19 C20 1.359(7)
C19 H19 0.9500
C20 H20 0.9500
C21 C22 1.521(5)
C21 H21A 0.9900
C21 H21B 0.9900
C22 H22A 0.9900
C22 H22B 0.9900
C23 C24 1.513(5)
C23 H23A 0.9900
C23 H23B 0.9900
C24 C25 1.384(6)
C24 C29 1.388(5)
C25 C26 1.381(6)
C25 H25 0.9500
C26 C27 1.382(6)
C26 H26 0.9500
C27 C28 1.378(6)
C27 H27 0.9500
C28 C29 1.380(6)
C28 H28 0.9500
C29 H29 0.9500
C30 C31 1.504(6)
C30 H30A 0.9900
C30 H30B 0.9900
C31 C32 1.389(5)
C31 C36 1.396(5)
C32 C33 1.372(6)
C32 H32 0.9500
C33 C34 1.386(6)
C34 C35 1.374(5)
C34 H34 0.9500
C35 C36 1.407(6)

loop_
_geom_torsion_atom_site_label_1
_geom_torsion_atom_site_label_2
_geom_torsion_atom_site_label_3
_geom_torsion_atom_site_label_4
_geom_torsion
O2 Ti1 O1 C1 -82.4(5)
O4 Ti1 O1 C1 15.0(5)
O3 Ti1 O1 C1 -178.9(5)
N2 Ti1 O1 C1 72.9(7)
N1 Ti1 O1 C1 100.1(5)
O1 Ti1 O2 C4 -24.2(5)
O4 Ti1 O2 C4 -117.8(5)
O3 Ti1 O2 C4 73.2(5)
N2 Ti1 O2 C4 161.9(5)
N1 Ti1 O2 C4 146.7(5)
O2 Ti1 O3 C7 166.3(4)
O1 Ti1 O3 C7 -87.8(4)
O4 Ti1 O3 C7 30.3(7)
N2 Ti1 O3 C7 78.2(4)
N1 Ti1 O3 C7 1.4(4)
O2 Ti1 O4 C36 -50.6(4)
O1 Ti1 O4 C36 -156.2(4)
O3 Ti1 O4 C36 85.3(6)
N2 Ti1 O4 C36 36.5(4)
N1 Ti1 O4 C36 113.9(4)
O2 Ti1 N1 C21 5.8(6)
O1 Ti1 N1 C21 177.1(2)
O4 Ti1 N1 C21 -91.3(2)
O3 Ti1 N1 C21 81.1(2)
N2 Ti1 N1 C21 -9.8(2)
O2 Ti1 N1 C13 -115.2(5)
O1 Ti1 N1 C13 56.0(3)
O4 Ti1 N1 C13 147.6(3)
O3 Ti1 N1 C13 -40.0(2)
N2 Ti1 N1 C13 -130.9(3)
O2 Ti1 N1 C14 127.0(5)
O1 Ti1 N1 C14 -61.8(3)
O4 Ti1 N1 C14 29.8(2)
O3 Ti1 N1 C14 -157.8(3)
N2 Ti1 N1 C14 111.3(3)
O2 Ti1 N2 C30 45.0(3)
O1 Ti1 N2 C30 -111.2(5)
O4 Ti1 N2 C30 -52.1(3)
O3 Ti1 N2 C30 139.8(3)
N1 Ti1 N2 C30 -139.2(3)
O2 Ti1 N2 C22 163.9(2)
O1 Ti1 N2 C22 7.8(6)
O4 Ti1 N2 C22 66.9(2)
O3 Ti1 N2 C22 -101.3(2)
N1 Ti1 N2 C22 -20.2(2)
O2 Ti1 N2 C23 -74.2(3)
O1 Ti1 N2 C23 129.6(5)
O4 Ti1 N2 C23 -171.3(3)
O3 Ti1 N2 C23 20.6(3)
N1 Ti1 N2 C23 101.6(3)
Ti1 O1 C1 C3 83.3(6)
Ti1 O1 C1 C2 -153.2(3)
Ti1 O2 C4 C5 128.2(5)
Ti1 O2 C4 C6 -108.0(5)
Ti1 O3 C7 C12 19.3(6)
Ti1 O3 C7 C8 -159.7(3)
O3 C7 C8 C9 -179.4(4)
C12 C7 C8 C9 1.6(6)
O3 C7 C8 Cl1 1.3(5)
C12 C7 C8 Cl1 -177.8(3)
C7 C8 C9 C10 -2.1(6)
Cl1 C8 C9 C10 177.2(3)
C8 C9 C10 C11 1.8(6)
C8 C9 C10 Cl2 -178.8(3)
C9 C10 C11 C12 -1.0(7)
Cl2 C10 C11 C12 179.5(3)
C10 C11 C12 C7 0.5(7)
C10 C11 C12 C13 -179.6(4)
O3 C7 C12 C11 -179.8(4)
C8 C7 C12 C11 -0.8(6)
O3 C7 C12 C13 0.4(6)
C8 C7 C12 C13 179.4(4)
C21 N1 C13 C12 -52.8(5)
C14 N1 C13 C12 -174.7(4)
Ti1 N1 C13 C12 66.3(4)
C11 C12 C13 N1 132.8(4)
C7 C12 C13 N1 -47.3(6)
C21 N1 C14 C15 -63.0(4)
C13 N1 C14 C15 58.9(5)
Ti1 N1 C14 C15 177.7(3)
N1 C14 C15 C20 86.1(5)
N1 C14 C15 C16 -95.5(5)
C20 C15 C16 C17 -1.9(8)
C14 C15 C16 C17 179.7(5)
C15 C16 C17 C18 0.3(10)
C16 C17 C18 C19 1.6(13)
C17 C18 C19 C20 -1.8(12)
C18 C19 C20 C15 0.0(10)
C16 C15 C20 C19 1.8(8)
C14 C15 C20 C19 -179.8(5)
C13 N1 C21 C22 158.5(3)
C14 N1 C21 C22 -81.6(4)
Ti1 N1 C21 C22 38.6(4)
C30 N2 C22 C21 167.1(3)
C23 N2 C22 C21 -73.9(4)
Ti1 N2 C22 C21 48.7(4)
N1 C21 C22 N2 -61.2(4)
C30 N2 C23 C24 61.3(5)
C22 N2 C23 C24 -59.3(4)
Ti1 N2 C23 C24 -178.5(3)
N2 C23 C24 C25 84.9(5)
N2 C23 C24 C29 -94.1(5)
C29 C24 C25 C26 3.0(7)
C23 C24 C25 C26 -176.0(4)
C24 C25 C26 C27 -1.4(7)
C25 C26 C27 C28 -1.4(7)
C26 C27 C28 C29 2.6(7)
C27 C28 C29 C24 -1.0(7)
C25 C24 C29 C28 -1.8(6)
C23 C24 C29 C28 177.2(4)
C22 N2 C30 C31 -56.3(5)
C23 N2 C30 C31 -177.5(4)
Ti1 N2 C30 C31 60.3(4)
N2 C30 C31 C32 149.2(4)
N2 C30 C31 C36 -32.4(6)
C36 C31 C32 C33 -2.0(7)
C30 C31 C32 C33 176.4(4)
C31 C32 C33 C34 2.4(7)
C31 C32 C33 Cl3 179.7(3)
C32 C33 C34 C35 -0.5(7)
Cl3 C33 C34 C35 -177.8(3)
C33 C34 C35 C36 -1.8(7)
C33 C34 C35 Cl4 177.6(3)
Ti1 O4 C36 C31 -16.5(7)
Ti1 O4 C36 C35 164.0(3)
C32 C31 C36 O4 -179.7(4)
C30 C31 C36 O4 2.0(7)
C32 C31 C36 C35 -0.2(6)
C30 C31 C36 C35 -178.5(4)
C34 C35 C36 O4 -178.4(4)
Cl4 C35 C36 O4 2.2(6)
C34 C35 C36 C31 2.1(7)
Cl4 C35 C36 C31 -177.3(3)
